data_4113173
loop_
_publ_author_name
'Alan F. Heyduk'
'Tom G. Driver'
'Jay A. Labinger'
'John E. Bercaw'

_publ_section_title
;
 Kinetic and Thermodynamic Preferences in Aryl vs Benzylic C-H Bond
 Activation with Cationic Pt(II) Complexes
;
_journal_name_full 'Journal of the American Chemical Society'
_journal_page_first 15034
_journal_page_last 15035
_journal_paper_doi 10.1021/ja045078k
_journal_volume 126
_journal_year 2004
_chemical_formula_sum 'C30 H36 B F4 N3 Pt'
_chemical_formula_weight 720.52
_chemical_name_systematic
; 
 ? 
;
_space_group_IT_number 96
_symmetry_cell_setting tetragonal
_symmetry_space_group_name_Hall 'P 4nw 2abw'
_symmetry_space_group_name_H-M 'P 43 21 2'
_atom_sites_solution_hydrogens geom
_atom_sites_solution_primary direct
_atom_sites_solution_secondary difmap
_audit_creation_method SHELXL-97
_cell_angle_alpha 90.00
_cell_angle_beta 90.00
_cell_angle_gamma 90.00
_cell_formula_units_Z 8
_cell_length_a 10.4025(12)
_cell_length_b 10.4025(12)
_cell_length_c 55.489(9)
_cell_measurement_temperature 98(2)
_cell_volume 6004.6(14)
_computing_cell_refinement 'Bruker XSCANS'
_computing_data_collection 'Bruker XSCANS'
_computing_data_reduction 'Bruker SHELXTL'
_computing_molecular_graphics 'Bruker SHELXTL'
_computing_publication_material 'Bruker SHELXTL'
_computing_structure_refinement 'SHELXL-97 (Sheldrick, 1997)'
_computing_structure_solution 'SHELXS-97 (Sheldrick, 1990)'
_diffrn_ambient_temperature 98(2)
_diffrn_measured_fraction_theta_full 0.745
_diffrn_measured_fraction_theta_max 0.745
_diffrn_measurement_device_type 'Bruker P4'
_diffrn_measurement_method '\w scans'
_diffrn_radiation_monochromator graphite
_diffrn_radiation_source 'fine-focus sealed tube'
_diffrn_radiation_type MoK\a
_diffrn_radiation_wavelength 0.71073
_diffrn_reflns_av_R_equivalents 0.0581
_diffrn_reflns_av_sigmaI/netI 0.0279
_diffrn_reflns_limit_h_max 8
_diffrn_reflns_limit_h_min -9
_diffrn_reflns_limit_k_max 9
_diffrn_reflns_limit_k_min -9
_diffrn_reflns_limit_l_max 61
_diffrn_reflns_limit_l_min -50
_diffrn_reflns_number 28764
_diffrn_reflns_theta_full 23.24
_diffrn_reflns_theta_max 23.24
_diffrn_reflns_theta_min 1.99
_exptl_absorpt_coefficient_mu 4.722
_exptl_absorpt_correction_T_max 0.7038
_exptl_absorpt_correction_T_min 0.3970
_exptl_absorpt_correction_type empirical
_exptl_crystal_colour red
_exptl_crystal_density_diffrn 1.594
_exptl_crystal_description plate
_exptl_crystal_F_000 2848
_exptl_crystal_size_max 0.24
_exptl_crystal_size_mid 0.16
_exptl_crystal_size_min 0.08
_refine_diff_density_max 0.942
_refine_diff_density_min -1.147
_refine_diff_density_rms 0.101
_refine_ls_abs_structure_details 'Flack H D (1983), Acta Cryst. A39, 876-881'
_refine_ls_abs_structure_Flack 0.001(12)
_refine_ls_extinction_method none
_refine_ls_goodness_of_fit_ref 1.227
_refine_ls_hydrogen_treatment mixed
_refine_ls_matrix_type full
_refine_ls_number_parameters 355
_refine_ls_number_reflns 3076
_refine_ls_number_restraints 0
_refine_ls_restrained_S_all 1.227
_refine_ls_R_factor_all 0.0318
_refine_ls_R_factor_gt 0.0296
_refine_ls_shift/su_max 0.007
_refine_ls_shift/su_mean 0.000
_refine_ls_structure_factor_coef Fsqd
_refine_ls_weighting_details 'calc w=1/[\s^2^(Fo^2^)+(0.0261P)^2^+16.1487P] where P=(Fo^2^+2Fc^2^)/3'
_refine_ls_weighting_scheme calc
_refine_ls_wR_factor_gt 0.0629
_refine_ls_wR_factor_ref 0.0635
_reflns_number_gt 2961
_reflns_number_total 3076
_reflns_threshold_expression >2sigma(I)
_cod_data_source_file ja045078ksi20040920_071626.cif
_cod_data_source_block afh030m
_cod_original_cell_volume 6004.6(13)
_cod_original_formula_sum 'C15 H18 B0.50 F2 N1.50 Pt0.50'
_cod_database_code 4113173

loop_
_symmetry_equiv_pos_as_xyz
'x, y, z'
'-x, -y, z+1/2'
'-y+1/2, x+1/2, z+3/4'
'y+1/2, -x+1/2, z+1/4'
'-x+1/2, y+1/2, -z+3/4'
'x+1/2, -y+1/2, -z+1/4'
'y, x, -z'
'-y, -x, -z+1/2'

loop_
_atom_site_label
_atom_site_type_symbol
_atom_site_fract_x
_atom_site_fract_y
_atom_site_fract_z
_atom_site_U_iso_or_equiv
_atom_site_adp_type
_atom_site_occupancy
_atom_site_symmetry_multiplicity
_atom_site_calc_flag
_atom_site_refinement_flags
Pt1 Pt 0.48350(3) 0.41059(3) 0.390946(5) 0.01741(14) Uani 1 1 d .
N1 N 0.5602(6) 0.2948(6) 0.36345(10) 0.0132(17) Uani 1 1 d .
N2 N 0.6071(6) 0.2967(6) 0.40921(9) 0.0136(16) Uani 1 1 d .
N3 N 0.3727(7) 0.5145(7) 0.37042(12) 0.0229(18) Uani 1 1 d .
C1 C 0.4131(8) 0.5197(8) 0.41948(12) 0.019(2) Uani 1 1 d .
H1A H 0.4829 0.5342 0.4313 0.022 Uiso 1 1 calc R
H1B H 0.3850 0.6046 0.4134 0.022 Uiso 1 1 calc R
C2 C 0.3028(9) 0.4553(8) 0.43174(13) 0.018(2) Uani 1 1 d .
C3 C 0.3209(9) 0.3908(9) 0.45391(13) 0.025(2) Uani 1 1 d .
H3 H 0.4028 0.3925 0.4615 0.030 Uiso 1 1 calc R
C4 C 0.2200(9) 0.3249(9) 0.46468(13) 0.024(2) Uani 1 1 d .
H4 H 0.2342 0.2821 0.4796 0.029 Uiso 1 1 calc R
C5 C 0.0988(10) 0.3199(9) 0.45425(14) 0.026(2) Uani 1 1 d .
C6 C -0.0063(9) 0.2407(10) 0.46574(16) 0.039(3) Uani 1 1 d .
H6A H -0.0903 0.2724 0.4604 0.059 Uiso 1 1 calc R
H6B H -0.0003 0.2477 0.4833 0.059 Uiso 1 1 calc R
H6C H 0.0035 0.1505 0.4610 0.059 Uiso 1 1 calc R
C7 C 0.0810(10) 0.3887(9) 0.43327(14) 0.032(3) Uani 1 1 d .
H7 H -0.0022 0.3909 0.4262 0.038 Uiso 1 1 calc R
C8 C 0.1801(9) 0.4545(9) 0.42211(14) 0.026(2) Uani 1 1 d .
H8 H 0.1636 0.4999 0.4076 0.031 Uiso 1 1 calc R
C9 C 0.6458(8) 0.2127(8) 0.36983(12) 0.012(2) Uiso 1 1 d .
C10 C 0.7104(9) 0.1173(8) 0.35344(14) 0.028(2) Uani 1 1 d .
H10A H 0.6566 0.1029 0.3392 0.042 Uiso 1 1 calc R
H10B H 0.7224 0.0358 0.3620 0.042 Uiso 1 1 calc R
H10C H 0.7942 0.1509 0.3484 0.042 Uiso 1 1 calc R
C11 C 0.6744(7) 0.2174(8) 0.39498(11) 0.0100(19) Uani 1 1 d .
C12 C 0.7750(8) 0.1276(8) 0.40598(14) 0.023(2) Uani 1 1 d .
H12A H 0.7400 0.0403 0.4069 0.034 Uiso 1 1 calc R
H12B H 0.7973 0.1576 0.4222 0.034 Uiso 1 1 calc R
H12C H 0.8522 0.1274 0.3959 0.034 Uiso 1 1 calc R
C13 C 0.5287(9) 0.3091(8) 0.33825(13) 0.020(2) Uani 1 1 d .
C14 C 0.4017(9) 0.3005(8) 0.33089(12) 0.020(2) Uani 1 1 d .
H14 H 0.3371 0.2798 0.3423 0.024 Uiso 1 1 calc R
C15 C 0.3672(9) 0.3218(8) 0.30690(13) 0.022(2) Uani 1 1 d .
C16 C 0.2288(9) 0.3062(10) 0.29873(14) 0.035(3) Uani 1 1 d .
H16A H 0.2163 0.3514 0.2834 0.052 Uiso 1 1 calc R
H16B H 0.1711 0.3424 0.3109 0.052 Uiso 1 1 calc R
H16C H 0.2096 0.2146 0.2966 0.052 Uiso 1 1 calc R
C17 C 0.4629(10) 0.3574(8) 0.29065(13) 0.026(2) Uani 1 1 d .
H17 H 0.4402 0.3744 0.2744 0.031 Uiso 1 1 calc R
C18 C 0.5916(10) 0.3687(8) 0.29772(13) 0.024(2) Uani 1 1 d .
C19 C 0.6964(9) 0.4108(10) 0.28063(14) 0.038(3) Uani 1 1 d .
H19A H 0.6606 0.4705 0.2687 0.058 Uiso 1 1 calc R
H19B H 0.7318 0.3354 0.2724 0.058 Uiso 1 1 calc R
H19C H 0.7648 0.4538 0.2897 0.058 Uiso 1 1 calc R
C20 C 0.6232(8) 0.3431(8) 0.32165(13) 0.019(2) Uani 1 1 d .
H20 H 0.7102 0.3490 0.3267 0.023 Uiso 1 1 calc R
C21 C 0.6207(8) 0.2963(9) 0.43480(12) 0.017(2) Uani 1 1 d .
C22 C 0.5734(9) 0.1929(9) 0.44756(13) 0.025(2) Uani 1 1 d .
H22 H 0.5364 0.1223 0.4392 0.030 Uiso 1 1 calc R
C23 C 0.5794(9) 0.1911(9) 0.47261(14) 0.027(2) Uani 1 1 d .
C24 C 0.5251(10) 0.0832(10) 0.48715(14) 0.043(3) Uani 1 1 d .
H24A H 0.4434 0.1101 0.4943 0.064 Uiso 1 1 calc R
H24B H 0.5857 0.0601 0.5000 0.064 Uiso 1 1 calc R
H24C H 0.5107 0.0086 0.4767 0.064 Uiso 1 1 calc R
C25 C 0.6354(8) 0.2966(10) 0.48395(14) 0.029(3) Uani 1 1 d .
H25 H 0.6396 0.2975 0.5010 0.034 Uiso 1 1 calc R
C26 C 0.6856(8) 0.4007(10) 0.47133(13) 0.028(2) Uani 1 1 d .
C27 C 0.7482(11) 0.5127(10) 0.48334(15) 0.051(3) Uani 1 1 d .
H27A H 0.8383 0.5179 0.4783 0.077 Uiso 1 1 calc R
H27B H 0.7437 0.5020 0.5009 0.077 Uiso 1 1 calc R
H27C H 0.7035 0.5920 0.4787 0.077 Uiso 1 1 calc R
C28 C 0.6778(8) 0.3990(9) 0.44615(13) 0.023(2) Uani 1 1 d .
H28 H 0.7118 0.4682 0.4370 0.028 Uiso 1 1 calc R
C29 C 0.3080(8) 0.5673(8) 0.35740(13) 0.017(2) Uani 1 1 d .
C30 C 0.2290(9) 0.6377(8) 0.33961(15) 0.030(3) Uani 1 1 d .
H30A H 0.1659 0.5790 0.3325 0.045 Uiso 1 1 calc R
H30B H 0.2846 0.6722 0.3269 0.045 Uiso 1 1 calc R
H30C H 0.1841 0.7085 0.3477 0.045 Uiso 1 1 calc R
B1A B 0.5048(11) 0.8878(11) 0.3910(2) 0.035(3) Uani 1 1 d .
F1A F 0.3905(5) 0.8189(5) 0.38903(9) 0.0369(13) Uani 1 1 d .
F2A F 0.5401(5) 0.8966(6) 0.41484(9) 0.0589(18) Uani 1 1 d .
F3A F 0.4820(5) 1.0144(5) 0.38278(9) 0.0425(14) Uani 1 1 d .
F4A F 0.6022(6) 0.8343(5) 0.37777(9) 0.0459(16) Uani 1 1 d .

loop_
_atom_site_aniso_label
_atom_site_aniso_U_11
_atom_site_aniso_U_22
_atom_site_aniso_U_33
_atom_site_aniso_U_23
_atom_site_aniso_U_13
_atom_site_aniso_U_12
Pt1 0.0193(3) 0.0175(3) 0.01540(15) -0.00068(15) 0.00007(15) 0.00085(18)
N1 0.002(4) 0.020(4) 0.017(3) -0.007(3) 0.004(3) -0.003(3)
N2 0.016(5) 0.017(5) 0.008(3) 0.001(3) 0.001(3) -0.011(4)
N3 0.018(5) 0.022(5) 0.028(4) -0.006(4) 0.004(4) -0.003(4)
C1 0.016(6) 0.017(5) 0.023(4) 0.006(4) -0.007(4) 0.008(5)
C2 0.023(7) 0.007(6) 0.023(4) -0.004(4) 0.008(4) 0.000(5)
C3 0.023(6) 0.029(6) 0.023(4) -0.007(5) -0.004(4) 0.010(5)
C4 0.022(7) 0.036(7) 0.014(4) 0.002(4) 0.007(5) -0.002(5)
C5 0.018(7) 0.035(7) 0.025(5) -0.013(5) 0.001(5) 0.006(6)
C6 0.028(7) 0.046(7) 0.044(5) 0.001(5) 0.001(5) -0.005(6)
C7 0.030(7) 0.037(7) 0.028(5) 0.002(5) -0.006(5) 0.000(6)
C8 0.023(7) 0.035(7) 0.018(4) 0.002(4) -0.007(5) 0.001(5)
C10 0.030(6) 0.020(6) 0.033(5) 0.003(4) -0.012(4) -0.003(5)
C11 0.008(5) 0.012(5) 0.010(4) -0.001(4) 0.004(4) -0.002(4)
C12 0.021(6) 0.013(6) 0.034(5) 0.001(4) 0.003(4) 0.008(5)
C13 0.020(7) 0.017(6) 0.022(4) -0.016(4) 0.008(5) -0.007(5)
C14 0.021(7) 0.019(6) 0.021(4) 0.001(4) 0.003(4) -0.006(5)
C15 0.036(8) 0.011(6) 0.019(4) -0.002(4) 0.000(4) -0.007(5)
C16 0.033(8) 0.045(8) 0.026(5) -0.001(5) -0.009(5) -0.009(5)
C17 0.042(8) 0.020(6) 0.015(4) -0.004(4) -0.004(5) -0.007(5)
C18 0.038(7) 0.016(6) 0.019(4) -0.002(4) 0.001(5) -0.009(5)
C19 0.041(7) 0.049(7) 0.026(4) 0.004(5) 0.007(5) -0.014(6)
C20 0.012(6) 0.021(6) 0.025(5) 0.001(4) -0.003(4) 0.000(4)
C21 0.016(6) 0.021(6) 0.013(4) 0.007(4) 0.008(4) 0.006(5)
C22 0.022(6) 0.035(7) 0.018(4) -0.004(5) -0.003(4) 0.004(5)
C23 0.033(6) 0.021(6) 0.028(5) 0.008(5) 0.000(5) 0.004(6)
C24 0.044(7) 0.049(7) 0.034(5) 0.015(5) 0.014(5) 0.012(6)
C25 0.022(7) 0.044(8) 0.019(4) 0.013(5) 0.004(4) 0.011(5)
C26 0.023(6) 0.039(7) 0.020(4) -0.015(5) -0.015(4) 0.016(5)
C27 0.064(9) 0.056(8) 0.034(5) -0.005(6) -0.013(5) 0.008(7)
C28 0.028(6) 0.021(6) 0.021(4) -0.004(5) -0.003(4) -0.005(5)
C29 0.019(6) 0.018(6) 0.015(4) -0.001(4) 0.008(4) 0.001(5)
C30 0.022(6) 0.019(7) 0.048(6) 0.015(5) 0.010(5) 0.004(5)
B1A 0.029(9) 0.021(9) 0.054(7) -0.008(7) -0.003(8) -0.013(8)
F1A 0.031(4) 0.027(3) 0.052(3) 0.010(3) -0.004(3) -0.004(3)
F2A 0.048(4) 0.092(5) 0.037(3) -0.006(3) -0.008(3) -0.022(4)
F3A 0.035(3) 0.019(4) 0.073(4) 0.006(3) 0.014(3) 0.000(3)
F4A 0.044(4) 0.041(4) 0.053(3) -0.001(3) 0.018(3) 0.028(3)

loop_
_atom_type_symbol
_atom_type_description
_atom_type_scat_dispersion_real
_atom_type_scat_dispersion_imag
_atom_type_scat_source
C C 0.0033 0.0016 'International Tables Vol C Tables 4.2.6.8 and 6.1.1.4'
H H 0.0000 0.0000 'International Tables Vol C Tables 4.2.6.8 and 6.1.1.4'
B B 0.0013 0.0007 'International Tables Vol C Tables 4.2.6.8 and 6.1.1.4'
N N 0.0061 0.0033 'International Tables Vol C Tables 4.2.6.8 and 6.1.1.4'
F F 0.0171 0.0103 'International Tables Vol C Tables 4.2.6.8 and 6.1.1.4'
Pt Pt -1.7033 8.3905 'International Tables Vol C Tables 4.2.6.8 and 6.1.1.4'

loop_
_geom_angle_atom_site_label_1
_geom_angle_atom_site_label_2
_geom_angle_atom_site_label_3
_geom_angle
N3 Pt1 N2 174.3(2)
N3 Pt1 C1 86.2(3)
N2 Pt1 C1 99.3(3)
N3 Pt1 N1 96.8(3)
N2 Pt1 N1 77.7(2)
C1 Pt1 N1 177.0(3)
C9 N1 C13 119.6(6)
C9 N1 Pt1 116.4(5)
C13 N1 Pt1 123.9(5)
C11 N2 C21 122.2(6)
C11 N2 Pt1 113.4(4)
C21 N2 Pt1 124.3(5)
C29 N3 Pt1 175.0(7)
C2 C1 Pt1 111.9(5)
C8 C2 C3 117.1(8)
C8 C2 C1 122.4(7)
C3 C2 C1 120.4(8)
C4 C3 C2 120.5(8)
C5 C4 C3 121.7(8)
C7 C5 C4 117.0(9)
C7 C5 C6 122.9(9)
C4 C5 C6 120.1(8)
C5 C7 C8 122.3(9)
C7 C8 C2 121.2(8)
N1 C9 C11 113.0(7)
N1 C9 C10 125.6(6)
C11 C9 C10 121.4(7)
N2 C11 C9 119.3(7)
N2 C11 C12 119.9(6)
C9 C11 C12 120.7(7)
C14 C13 C20 119.6(7)
C14 C13 N1 119.7(7)
C20 C13 N1 120.4(8)
C13 C14 C15 121.1(8)
C17 C15 C14 118.4(8)
C17 C15 C16 120.8(7)
C14 C15 C16 120.8(8)
C15 C17 C18 121.6(7)
C20 C18 C17 118.5(8)
C20 C18 C19 118.9(9)
C17 C18 C19 122.6(7)
C18 C20 C13 120.8(8)
C28 C21 C22 121.7(7)
C28 C21 N2 119.8(8)
C22 C21 N2 118.5(8)
C21 C22 C23 120.5(8)
C22 C23 C25 117.4(8)
C22 C23 C24 122.2(9)
C25 C23 C24 120.4(8)
C26 C25 C23 122.9(7)
C25 C26 C28 118.1(9)
C25 C26 C27 123.2(7)
C28 C26 C27 118.7(10)
C21 C28 C26 119.5(9)
N3 C29 C30 177.2(9)
F4A B1A F2A 110.1(9)
F4A B1A F1A 112.4(8)
F2A B1A F1A 109.7(9)
F4A B1A F3A 109.2(9)
F2A B1A F3A 107.1(8)
F1A B1A F3A 108.2(8)

loop_
_geom_bond_atom_site_label_1
_geom_bond_atom_site_label_2
_geom_bond_distance
Pt1 N3 1.948(8)
Pt1 N2 2.021(6)
Pt1 C1 2.082(7)
Pt1 N1 2.101(6)
N1 C9 1.285(9)
N1 C13 1.444(10)
N2 C11 1.339(9)
N2 C21 1.427(8)
N3 C29 1.130(9)
C1 C2 1.493(11)
C2 C8 1.383(12)
C2 C3 1.414(11)
C3 C4 1.390(12)
C4 C5 1.388(12)
C5 C7 1.379(11)
C5 C6 1.510(13)
C7 C8 1.384(12)
C9 C11 1.427(9)
C9 C10 1.505(11)
C11 C12 1.531(10)
C13 C14 1.385(12)
C13 C20 1.393(11)
C14 C15 1.396(10)
C15 C17 1.393(11)
C15 C16 1.518(12)
C17 C18 1.400(13)
C18 C20 1.394(10)
C18 C19 1.510(12)
C21 C28 1.375(12)
C21 C22 1.378(12)
C22 C23 1.391(11)
C23 C25 1.393(13)
C23 C24 1.493(12)
C25 C26 1.391(13)
C26 C28 1.399(10)
C26 C27 1.492(13)
C29 C30 1.479(12)
B1A F4A 1.370(12)
B1A F2A 1.377(12)
B1A F1A 1.393(12)
B1A F3A 1.413(13)
